data_7058028
loop_
_publ_author_name
'Xu, Lei'
'Jiang, Liping'
'Li, Shasha'
'Zhang, Guofang'
'Zhang, Weiqiang'
'Gao, Ziwei'

_publ_section_title
;
 Unexpected formation and conversion: role of substituents of 1,3-ynones
 in the reactivity and product distribution during their reactions with
 Ru3(CO)12
;
_journal_issue 3
_journal_name_full 'New Journal of Chemistry'
_journal_page_first 1478
_journal_paper_doi 10.1039/C8NJ05573D
_journal_volume 43
_journal_year 2019
_chemical_formula_sum 'C14 H6 O12 Ru2'
_chemical_formula_weight 568.33
_space_group_crystal_system monoclinic
_space_group_IT_number 15
_space_group_name_Hall '-C 2yc'
_space_group_name_H-M_alt 'C 1 2/c 1'
_symmetry_space_group_name_Hall '-C 2yc'
_symmetry_space_group_name_H-M 'C 1 2/c 1'
_atom_sites_solution_hydrogens geom
_audit_creation_method SHELXL-2014/7
_audit_update_record
;
2018-09-03 deposited with the CCDC.
2018-12-06 downloaded from the CCDC.
;
_cell_angle_alpha 90
_cell_angle_beta 100.958(13)
_cell_angle_gamma 90
_cell_formula_units_Z 4
_cell_length_a 13.385(5)
_cell_length_b 11.395(3)
_cell_length_c 11.933(4)
_cell_measurement_reflns_used 5822
_cell_measurement_temperature 153(2)
_cell_measurement_theta_max 26.40
_cell_measurement_theta_min 2.37
_cell_volume 1786.9(10)
_computing_structure_refinement 'SHELXL-2014/7 (Sheldrick, 2014)'
_diffrn_ambient_temperature 153(2)
_diffrn_measured_fraction_theta_full 0.999
_diffrn_measured_fraction_theta_max 0.999
_diffrn_measurement_device_type 'Bruker SMART CCD area-detector'
_diffrn_radiation_type MoK\a
_diffrn_radiation_wavelength 0.71073
_diffrn_reflns_av_R_equivalents 0.0463
_diffrn_reflns_av_unetI/netI 0.0308
_diffrn_reflns_Laue_measured_fraction_full 0.999
_diffrn_reflns_Laue_measured_fraction_max 0.999
_diffrn_reflns_limit_h_max 16
_diffrn_reflns_limit_h_min -16
_diffrn_reflns_limit_k_max 14
_diffrn_reflns_limit_k_min -14
_diffrn_reflns_limit_l_max 14
_diffrn_reflns_limit_l_min -14
_diffrn_reflns_number 9932
_diffrn_reflns_point_group_measured_fraction_full 0.999
_diffrn_reflns_point_group_measured_fraction_max 0.999
_diffrn_reflns_theta_full 25.242
_diffrn_reflns_theta_max 25.999
_diffrn_reflns_theta_min 2.366
_exptl_absorpt_coefficient_mu 1.754
_exptl_absorpt_correction_type multi-scan
_exptl_absorpt_process_details sadabs
_exptl_crystal_colour colorless
_exptl_crystal_density_diffrn 2.113
_exptl_crystal_description block
_exptl_crystal_F_000 1096
_exptl_crystal_size_max 0.140
_exptl_crystal_size_mid 0.130
_exptl_crystal_size_min 0.100
_exptl_transmission_factor_max 0.7454
_exptl_transmission_factor_min 0.6139
_refine_diff_density_max 0.374
_refine_diff_density_min -0.684
_refine_diff_density_rms 0.092
_refine_ls_extinction_method none
_refine_ls_goodness_of_fit_ref 1.083
_refine_ls_hydrogen_treatment constr
_refine_ls_matrix_type full
_refine_ls_number_parameters 127
_refine_ls_number_reflns 1758
_refine_ls_number_restraints 0
_refine_ls_restrained_S_all 1.083
_refine_ls_R_factor_all 0.0303
_refine_ls_R_factor_gt 0.0235
_refine_ls_shift/su_max 0.001
_refine_ls_shift/su_mean 0.000
_refine_ls_structure_factor_coef Fsqd
_refine_ls_weighting_details 'w=1/[\s^2^(Fo^2^)+(0.0154P)^2^+3.1504P] where P=(Fo^2^+2Fc^2^)/3'
_refine_ls_weighting_scheme calc
_refine_ls_wR_factor_gt 0.0476
_refine_ls_wR_factor_ref 0.0500
_reflns_Friedel_coverage 0.000
_reflns_number_gt 1553
_reflns_number_total 1758
_reflns_threshold_expression 'I > 2\s(I)'
_cod_data_source_file c8nj05573d2.cif
_cod_data_source_block 1_CCDC1
_cod_depositor_comments 'Adding full bibliography for 7058027--7058034.cif.'
_cod_database_code 7058028
_shelx_shelxl_version_number 2014/7
_shelx_space_group_comment
;
The symmetry employed for this shelxl refinement is uniquely defined
by the following loop, which should always be used as a source of
symmetry information in preference to the above space-group names.
They are only intended as comments.
;
_shelx_estimated_absorpt_t_min 0.791
_shelx_estimated_absorpt_t_max 0.844

loop_
_space_group_symop_operation_xyz
'x, y, z'
'-x, y, -z+1/2'
'x+1/2, y+1/2, z'
'-x+1/2, y+1/2, -z+1/2'
'-x, -y, -z'
'x, -y, z-1/2'
'-x+1/2, -y+1/2, -z'
'x+1/2, -y+1/2, z-1/2'

loop_
_atom_site_label
_atom_site_type_symbol
_atom_site_fract_x
_atom_site_fract_y
_atom_site_fract_z
_atom_site_U_iso_or_equiv
_atom_site_adp_type
_atom_site_occupancy
_atom_site_site_symmetry_order
_atom_site_calc_flag
_atom_site_refinement_flags_posn
_atom_site_refinement_flags_adp
Ru1 Ru 0.10623(2) 0.11889(2) 0.80313(2) 0.01425(8) Uani 1 1 d . .
O1 O 0.04589(15) 0.47304(16) 0.87310(18) 0.0239(5) Uani 1 1 d . .
O2 O 0.19344(17) 0.41921(19) 0.8241(2) 0.0383(6) Uani 1 1 d . .
O3 O 0.04894(17) 0.11736(18) 1.04046(18) 0.0288(5) Uani 1 1 d . .
O4 O 0.13046(18) -0.15264(18) 0.79821(18) 0.0315(5) Uani 1 1 d . .
O5 O 0.16407(17) 0.1665(2) 0.56895(19) 0.0354(5) Uani 1 1 d . .
O6 O 0.32776(17) 0.1715(2) 0.9105(2) 0.0363(6) Uani 1 1 d . .
C1 C 0.0934(3) 0.5821(3) 0.9182(3) 0.0380(9) Uani 1 1 d . .
H1A H 0.0446 0.6287 0.9509 0.057 Uiso 1 1 calc R U
H1B H 0.1529 0.5646 0.9776 0.057 Uiso 1 1 calc R U
H1C H 0.1150 0.6264 0.8565 0.057 Uiso 1 1 calc R U
C2 C 0.1050(2) 0.4000(2) 0.8252(2) 0.0207(6) Uani 1 1 d . .
C3 C 0.0469(2) 0.2928(2) 0.7811(2) 0.0177(6) Uani 1 1 d . .
C4 C 0.0666(2) 0.1160(2) 0.9513(3) 0.0199(6) Uani 1 1 d . .
C5 C 0.1233(2) -0.0543(3) 0.7993(2) 0.0207(6) Uani 1 1 d . .
C6 C 0.1396(2) 0.1448(2) 0.6524(3) 0.0216(6) Uani 1 1 d . .
C7 C 0.2453(2) 0.1554(2) 0.8709(3) 0.0217(6) Uani 1 1 d . .

loop_
_atom_site_aniso_label
_atom_site_aniso_U_11
_atom_site_aniso_U_22
_atom_site_aniso_U_33
_atom_site_aniso_U_23
_atom_site_aniso_U_13
_atom_site_aniso_U_12
Ru1 0.01565(12) 0.01266(12) 0.01497(13) 0.00038(9) 0.00427(9) -0.00019(8)
O1 0.0232(11) 0.0173(10) 0.0342(13) -0.0095(8) 0.0132(10) -0.0055(8)
O2 0.0229(12) 0.0271(12) 0.0698(18) -0.0155(11) 0.0215(12) -0.0089(9)
O3 0.0348(13) 0.0352(12) 0.0179(11) -0.0001(9) 0.0091(10) -0.0081(10)
O4 0.0478(15) 0.0168(12) 0.0329(13) 0.0028(9) 0.0156(11) 0.0041(9)
O5 0.0324(13) 0.0542(15) 0.0227(13) 0.0097(11) 0.0131(11) 0.0059(11)
O6 0.0221(13) 0.0425(14) 0.0401(14) 0.0024(11) -0.0045(11) -0.0081(10)
C1 0.038(2) 0.0206(16) 0.059(2) -0.0180(15) 0.0182(18) -0.0093(14)
C2 0.0212(15) 0.0150(14) 0.0274(17) -0.0001(11) 0.0084(13) 0.0002(11)
C3 0.0223(14) 0.0138(14) 0.0206(15) -0.0018(10) 0.0131(12) -0.0009(10)
C4 0.0164(14) 0.0154(13) 0.0266(16) -0.0007(12) 0.0012(12) -0.0050(10)
C5 0.0196(16) 0.0259(17) 0.0171(15) 0.0019(12) 0.0045(13) 0.0013(11)
C6 0.0164(14) 0.0218(15) 0.0261(17) 0.0000(12) 0.0031(12) 0.0035(11)
C7 0.0248(17) 0.0187(14) 0.0221(16) 0.0017(11) 0.0058(13) 0.0004(12)

loop_
_atom_type_symbol
_atom_type_description
_atom_type_scat_dispersion_real
_atom_type_scat_dispersion_imag
_atom_type_scat_source
C C 0.0033 0.0016 'International Tables Vol C Tables 4.2.6.8 and 6.1.1.4'
H H 0.0000 0.0000 'International Tables Vol C Tables 4.2.6.8 and 6.1.1.4'
O O 0.0106 0.0060 'International Tables Vol C Tables 4.2.6.8 and 6.1.1.4'
Ru Ru -1.2594 0.8363 'International Tables Vol C Tables 4.2.6.8 and 6.1.1.4'

loop_
_geom_angle_atom_site_label_1
_geom_angle_atom_site_label_2
_geom_angle_atom_site_label_3
_geom_angle
_geom_angle_site_symmetry_1
_geom_angle_site_symmetry_3
C7 Ru1 C4 91.76(12) . .
C7 Ru1 C6 88.98(12) . .
C4 Ru1 C6 171.90(11) . .
C7 Ru1 C5 96.76(11) . .
C4 Ru1 C5 93.26(11) . .
C6 Ru1 C5 94.66(11) . .
C7 Ru1 C3 99.13(11) . .
C4 Ru1 C3 88.18(11) . .
C6 Ru1 C3 83.74(11) . .
C5 Ru1 C3 164.00(11) . .
C7 Ru1 Ru1 167.54(8) . 2_556
C4 Ru1 Ru1 89.03(8) . 2_556
C6 Ru1 Ru1 88.53(8) . 2_556
C5 Ru1 Ru1 95.61(8) . 2_556
C3 Ru1 Ru1 68.46(7) . 2_556
C2 O1 C1 115.7(2) . .
O1 C1 H1A 109.5 . .
O1 C1 H1B 109.5 . .
H1A C1 H1B 109.5 . .
O1 C1 H1C 109.5 . .
H1A C1 H1C 109.5 . .
H1B C1 H1C 109.5 . .
O2 C2 O1 123.3(3) . .
O2 C2 C3 126.3(3) . .
O1 C2 C3 110.3(2) . .
C3 C3 C2 124.82(15) 2_556 .
C3 C3 Ru1 111.00(8) 2_556 .
C2 C3 Ru1 124.1(2) . .
O3 C4 Ru1 175.8(2) . .
O4 C5 Ru1 178.1(3) . .
O5 C6 Ru1 174.6(3) . .
O6 C7 Ru1 176.9(3) . .

loop_
_geom_bond_atom_site_label_1
_geom_bond_atom_site_label_2
_geom_bond_distance
_geom_bond_site_symmetry_2
Ru1 C7 1.929(3) .
Ru1 C4 1.941(3) .
Ru1 C6 1.957(3) .
Ru1 C5 1.988(3) .
Ru1 C3 2.133(3) .
Ru1 Ru1 2.8850(10) 2_556
O1 C2 1.348(3) .
O1 C1 1.452(3) .
O2 C2 1.206(3) .
O3 C4 1.133(4) .
O4 C5 1.125(4) .
O5 C6 1.133(4) .
O6 C7 1.129(4) .
C1 H1A 0.9800 .
C1 H1B 0.9800 .
C1 H1C 0.9800 .
C2 C3 1.489(4) .
C3 C3 1.331(6) 2_556
